data_4074415
loop_
_publ_author_name
'Bergman, Sheba D.'
'Goldberg, Israel'
'Carfagna, Carla'
'Mosca, Luca'
'Kol, Moshe'
'Milani, Barbara'

_publ_section_title
;
 Palladium Complexes Containing Large Fused Aromatic N&#x2212;N Ligands as
 Efficient Catalysts for the CO/Styrene Copolymerization
;
_journal_issue 26
_journal_name_full Organometallics
_journal_page_first 6014
_journal_paper_doi 10.1021/om060624z
_journal_volume 25
_journal_year 2006
_chemical_formula_moiety 'C36 H20 N8 Pd, F6 P'
_chemical_formula_sum 'C36 H20 F6 N8 P Pd'
_chemical_formula_weight 815.97
_chemical_name_systematic
; 
 ? 
;
_space_group_IT_number 12
_symmetry_cell_setting monoclinic
_symmetry_space_group_name_Hall '-C 2y'
_symmetry_space_group_name_H-M 'C 1 2/m 1'
_atom_sites_solution_hydrogens geom
_atom_sites_solution_primary direct
_atom_sites_solution_secondary difmap
_audit_creation_method SHELXL-97
_cell_angle_alpha 90.00
_cell_angle_beta 104.1563(12)
_cell_angle_gamma 90.00
_cell_formula_units_Z 4
_cell_length_a 24.8560(5)
_cell_length_b 21.4614(5)
_cell_length_c 8.2591(2)
_cell_measurement_reflns_used 4573
_cell_measurement_temperature 110(2)
_cell_measurement_theta_max 27.88
_cell_measurement_theta_min 1.41
_cell_volume 4271.98(17)
_computing_cell_refinement Denzo
_computing_data_collection 'Collect, Nonius B.V.'
_computing_data_reduction Denzo
_computing_structure_refinement 'SHELXL-97 (Sheldrick, 1997)'
_computing_structure_solution 'SHELXS-97 (Sheldrick, 1990)'
_diffrn_ambient_temperature 110(2)
_diffrn_detector_area_resol_mean 12.8
_diffrn_measured_fraction_theta_full 0.996
_diffrn_measured_fraction_theta_max 0.996
_diffrn_measurement_device_type 'Nonius KappaCCD'
_diffrn_measurement_method '0.6 deg. Phi & Omega scans'
_diffrn_radiation_monochromator graphite
_diffrn_radiation_source 'fine-focus sealed tube'
_diffrn_radiation_type MoK\a
_diffrn_radiation_wavelength 0.71073
_diffrn_reflns_av_R_equivalents 0.0420
_diffrn_reflns_av_sigmaI/netI 0.0511
_diffrn_reflns_limit_h_max 29
_diffrn_reflns_limit_h_min -29
_diffrn_reflns_limit_k_max 25
_diffrn_reflns_limit_k_min -24
_diffrn_reflns_limit_l_max 9
_diffrn_reflns_limit_l_min -9
_diffrn_reflns_number 15862
_diffrn_reflns_theta_full 25.00
_diffrn_reflns_theta_max 25.00
_diffrn_reflns_theta_min 2.54
_diffrn_standards_number 0
_exptl_absorpt_coefficient_mu 0.530
_exptl_absorpt_correction_type none
_exptl_crystal_colour yellow
_exptl_crystal_density_diffrn 1.269
_exptl_crystal_density_method 'not measured'
_exptl_crystal_description prism
_exptl_crystal_F_000 1628
_exptl_crystal_size_max 0.35
_exptl_crystal_size_mid 0.20
_exptl_crystal_size_min 0.20
_refine_diff_density_max 0.750
_refine_diff_density_min -0.637
_refine_diff_density_rms 0.100
_refine_ls_extinction_method none
_refine_ls_goodness_of_fit_ref 1.087
_refine_ls_hydrogen_treatment constr
_refine_ls_matrix_type full
_refine_ls_number_parameters 267
_refine_ls_number_reflns 3854
_refine_ls_number_restraints 0
_refine_ls_restrained_S_all 1.087
_refine_ls_R_factor_all 0.0603
_refine_ls_R_factor_gt 0.0511
_refine_ls_shift/su_max 0.001
_refine_ls_shift/su_mean 0.000
_refine_ls_structure_factor_coef Fsqd
_refine_ls_weighting_details 'calc w=1/[\s^2^(Fo^2^)+(0.0873P)^2^+2.8251P] where P=(Fo^2^+2Fc^2^)/3'
_refine_ls_weighting_scheme calc
_refine_ls_wR_factor_gt 0.1378
_refine_ls_wR_factor_ref 0.1432
_reflns_number_gt 3260
_reflns_number_total 3854
_reflns_threshold_expression >2sigma(I)
_cod_data_source_file om060624zsi20060712_090124.cif
_cod_data_source_block mk140sq
_cod_original_sg_symbol_H-M 'C 2/m'
_cod_database_code 4074415

loop_
_symmetry_equiv_pos_as_xyz
'x, y, z'
'-x, y, -z'
'x+1/2, y+1/2, z'
'-x+1/2, y+1/2, -z'
'-x, -y, -z'
'x, -y, z'
'-x+1/2, -y+1/2, -z'
'x+1/2, -y+1/2, z'

loop_
_atom_site_label
_atom_site_type_symbol
_atom_site_fract_x
_atom_site_fract_y
_atom_site_fract_z
_atom_site_U_iso_or_equiv
_atom_site_adp_type
_atom_site_occupancy
_atom_site_symmetry_multiplicity
_atom_site_calc_flag
_atom_site_refinement_flags
_atom_site_disorder_assembly
_atom_site_disorder_group
Pd Pd 0.5000 0.256424(17) 0.5000 0.03156(18) Uani 1 2 d S . .
N1 N 0.43817(13) 0.19626(14) 0.5118(4) 0.0296(7) Uani 1 1 d . . .
N2 N 0.44879(14) 0.31570(15) 0.5825(5) 0.0370(8) Uani 1 1 d . . .
N3 N 0.28145(14) 0.31306(16) 0.7772(4) 0.0387(8) Uani 1 1 d . . .
N4 N 0.26502(14) 0.18725(16) 0.6729(4) 0.0374(8) Uani 1 1 d . . .
C1 C 0.43178(17) 0.13672(17) 0.4559(5) 0.0334(9) Uani 1 1 d . . .
H1 H 0.4597 0.1186 0.4102 0.040 Uiso 1 1 calc R . .
C2 C 0.38607(17) 0.10184(18) 0.4634(5) 0.0372(9) Uani 1 1 d . . .
H2 H 0.3828 0.0603 0.4226 0.045 Uiso 1 1 calc R . .
C3 C 0.34455(18) 0.12667(19) 0.5299(5) 0.0382(9) Uani 1 1 d . . .
H3 H 0.3135 0.1023 0.5391 0.046 Uiso 1 1 calc R . .
C4 C 0.35003(16) 0.18915(18) 0.5831(5) 0.0310(8) Uani 1 1 d . . .
C5 C 0.30856(16) 0.2198(2) 0.6561(5) 0.0332(9) Uani 1 1 d . . .
C6 C 0.31700(16) 0.28324(19) 0.7106(5) 0.0325(9) Uani 1 1 d . . .
C7 C 0.36649(17) 0.31690(18) 0.6902(5) 0.0360(9) Uani 1 1 d . . .
C8 C 0.3798(2) 0.3773(2) 0.7524(7) 0.0518(12) Uani 1 1 d . . .
H8 H 0.3564 0.3989 0.8089 0.062 Uiso 1 1 calc R . .
C9 C 0.4278(2) 0.4048(2) 0.7297(8) 0.0646(16) Uani 1 1 d . . .
H9 H 0.4383 0.4451 0.7742 0.077 Uiso 1 1 calc R . .
C10 C 0.4609(2) 0.37335(19) 0.6413(7) 0.0531(13) Uani 1 1 d . . .
H10 H 0.4929 0.3935 0.6225 0.064 Uiso 1 1 calc R . .
C11 C 0.40312(17) 0.28718(18) 0.6133(5) 0.0340(9) Uani 1 1 d . . .
C12 C 0.39620(16) 0.22228(17) 0.5676(5) 0.0294(8) Uani 1 1 d . . .
C13 C 0.23701(17) 0.2802(2) 0.7953(5) 0.0386(10) Uani 1 1 d . . .
C14 C 0.19688(18) 0.3099(2) 0.8690(6) 0.0448(11) Uani 1 1 d . . .
H14 H 0.2018 0.3519 0.9064 0.054 Uiso 1 1 calc R . .
C15 C 0.15185(18) 0.2767(3) 0.8840(6) 0.0474(11) Uani 1 1 d . . .
H15 H 0.1248 0.2968 0.9296 0.057 Uiso 1 1 calc R . .
C16 C 0.14344(19) 0.2146(3) 0.8356(6) 0.0514(12) Uani 1 1 d . . .
H16 H 0.1116 0.1931 0.8507 0.062 Uiso 1 1 calc R . .
C17 C 0.18115(18) 0.1841(2) 0.7659(6) 0.0452(11) Uani 1 1 d . . .
H17 H 0.1755 0.1416 0.7333 0.054 Uiso 1 1 calc R . .
C18 C 0.22856(17) 0.2166(2) 0.7433(5) 0.0381(9) Uani 1 1 d . . .
P1 P 0.5000 0.1852 0.0000 0.0440(4) Uani 1 2 d S . .
F1 F 0.4895(4) 0.1381(4) 0.1272(10) 0.099(3) Uani 0.589(12) 1 d P A 1
F2 F 0.4891(4) 0.2371(5) 0.1256(9) 0.108(4) Uani 0.589(12) 1 d P A 1
F3 F 0.4369(3) 0.1874(8) -0.0939(8) 0.117(6) Uani 0.589(12) 1 d P A 1
F1' F 0.4542(5) 0.1329(6) -0.0713(16) 0.106(5) Uani 0.411(12) 1 d P A 2
F2' F 0.4803(3) 0.1793(8) 0.1670(11) 0.076(4) Uani 0.411(12) 1 d P A 2
F3' F 0.4547(6) 0.2310(6) -0.0698(13) 0.079(4) Uani 0.411(12) 1 d P A 2

loop_
_atom_site_aniso_label
_atom_site_aniso_U_11
_atom_site_aniso_U_22
_atom_site_aniso_U_33
_atom_site_aniso_U_23
_atom_site_aniso_U_13
_atom_site_aniso_U_12
Pd 0.0303(3) 0.0250(2) 0.0418(3) 0.000 0.01341(19) 0.000
N1 0.0278(17) 0.0280(15) 0.0327(17) 0.0005(13) 0.0070(14) 0.0035(13)
N2 0.0377(19) 0.0288(16) 0.050(2) -0.0024(15) 0.0206(17) -0.0031(14)
N3 0.0319(19) 0.048(2) 0.0360(19) 0.0038(16) 0.0083(16) 0.0067(16)
N4 0.0288(18) 0.048(2) 0.0320(19) 0.0032(15) 0.0019(15) -0.0044(15)
C1 0.036(2) 0.0288(18) 0.034(2) -0.0008(16) 0.0051(18) 0.0038(16)
C2 0.035(2) 0.0315(19) 0.043(2) -0.0023(17) 0.0046(19) -0.0028(17)
C3 0.035(2) 0.036(2) 0.041(2) -0.0002(18) 0.0038(19) -0.0054(17)
C4 0.025(2) 0.035(2) 0.030(2) 0.0005(16) 0.0013(17) 0.0004(16)
C5 0.025(2) 0.041(2) 0.032(2) 0.0021(17) 0.0036(17) 0.0013(17)
C6 0.028(2) 0.037(2) 0.032(2) 0.0016(17) 0.0051(17) 0.0036(17)
C7 0.035(2) 0.033(2) 0.042(2) 0.0003(17) 0.0140(19) 0.0031(17)
C8 0.051(3) 0.037(2) 0.075(3) -0.015(2) 0.030(3) -0.002(2)
C9 0.070(4) 0.033(2) 0.108(5) -0.021(3) 0.053(3) -0.011(2)
C10 0.051(3) 0.030(2) 0.088(4) -0.014(2) 0.036(3) -0.0085(19)
C11 0.032(2) 0.0305(19) 0.040(2) 0.0002(17) 0.0105(19) 0.0007(16)
C12 0.032(2) 0.0299(18) 0.0254(19) -0.0012(15) 0.0050(17) 0.0013(16)
C13 0.028(2) 0.053(2) 0.033(2) 0.0079(19) 0.0041(18) 0.0045(19)
C14 0.032(2) 0.064(3) 0.039(2) 0.008(2) 0.009(2) 0.013(2)
C15 0.026(2) 0.078(3) 0.038(2) 0.008(2) 0.0075(19) 0.010(2)
C16 0.030(2) 0.082(4) 0.042(3) 0.010(2) 0.008(2) -0.002(2)
C17 0.030(2) 0.065(3) 0.040(2) 0.009(2) 0.006(2) -0.005(2)
C18 0.026(2) 0.054(3) 0.031(2) 0.0060(19) 0.0015(17) 0.0015(18)
P1 0.0283(8) 0.0700(11) 0.0337(8) 0.000 0.0076(7) 0.000
F1 0.139(8) 0.102(6) 0.057(5) 0.023(4) 0.027(5) -0.031(6)
F2 0.130(8) 0.117(7) 0.066(5) -0.032(4) 0.005(4) 0.042(5)
F3 0.028(3) 0.289(19) 0.032(3) -0.015(7) 0.004(2) -0.001(6)
F1' 0.069(8) 0.113(9) 0.131(11) -0.020(7) 0.014(7) -0.050(7)
F2' 0.027(4) 0.156(14) 0.048(5) 0.017(6) 0.014(3) 0.000(6)
F3' 0.078(9) 0.099(7) 0.055(6) 0.009(5) 0.008(6) 0.049(6)

loop_
_atom_type_symbol
_atom_type_description
_atom_type_scat_dispersion_real
_atom_type_scat_dispersion_imag
_atom_type_scat_source
C C 0.0033 0.0016 'International Tables Vol C Tables 4.2.6.8 and 6.1.1.4'
H H 0.0000 0.0000 'International Tables Vol C Tables 4.2.6.8 and 6.1.1.4'
F F 0.0171 0.0103 'International Tables Vol C Tables 4.2.6.8 and 6.1.1.4'
N N 0.0061 0.0033 'International Tables Vol C Tables 4.2.6.8 and 6.1.1.4'
P P 0.1023 0.0942 'International Tables Vol C Tables 4.2.6.8 and 6.1.1.4'
Pd Pd -0.9988 1.0072 'International Tables Vol C Tables 4.2.6.8 and 6.1.1.4'

loop_
_geom_angle_atom_site_label_1
_geom_angle_atom_site_label_2
_geom_angle_atom_site_label_3
_geom_angle
_geom_angle_site_symmetry_1
_geom_angle_site_symmetry_3
N1 Pd N1 100.90(17) . 2_656
N1 Pd N2 80.68(13) . .
N1 Pd N2 163.59(13) 2_656 .
N1 Pd N2 163.59(13) . 2_656
N1 Pd N2 80.69(13) 2_656 2_656
N2 Pd N2 102.46(18) . 2_656
C1 N1 C12 117.9(3) . .
C1 N1 Pd 127.7(3) . .
C12 N1 Pd 114.1(2) . .
C10 N2 C11 118.1(4) . .
C10 N2 Pd 126.7(3) . .
C11 N2 Pd 113.5(2) . .
C6 N3 C13 116.3(4) . .
C5 N4 C18 116.8(4) . .
N1 C1 C2 121.8(4) . .
N1 C1 H1 119.1 . .
C2 C1 H1 119.1 . .
C1 C2 C3 120.8(4) . .
C1 C2 H2 119.6 . .
C3 C2 H2 119.6 . .
C2 C3 C4 117.7(4) . .
C2 C3 H3 121.2 . .
C4 C3 H3 121.2 . .
C12 C4 C3 118.7(4) . .
C12 C4 C5 119.2(3) . .
C3 C4 C5 122.0(4) . .
N4 C5 C6 122.0(3) . .
N4 C5 C4 118.6(4) . .
C6 C5 C4 119.4(3) . .
N3 C6 C5 122.1(4) . .
N3 C6 C7 118.4(4) . .
C5 C6 C7 119.5(3) . .
C11 C7 C8 118.0(4) . .
C11 C7 C6 119.2(4) . .
C8 C7 C6 122.7(4) . .
C9 C8 C7 118.6(4) . .
C9 C8 H8 120.7 . .
C7 C8 H8 120.7 . .
C8 C9 C10 120.1(4) . .
C8 C9 H9 120.0 . .
C10 C9 H9 120.0 . .
N2 C10 C9 121.8(4) . .
N2 C10 H10 119.1 . .
C9 C10 H10 119.1 . .
N2 C11 C7 123.2(4) . .
N2 C11 C12 115.8(3) . .
C7 C11 C12 121.0(3) . .
N1 C12 C4 122.9(3) . .
N1 C12 C11 115.7(3) . .
C4 C12 C11 121.4(3) . .
N3 C13 C18 122.0(4) . .
N3 C13 C14 119.1(4) . .
C18 C13 C14 118.9(4) . .
C15 C14 C13 118.6(5) . .
C15 C14 H14 120.7 . .
C13 C14 H14 120.7 . .
C14 C15 C16 123.0(4) . .
C14 C15 H15 118.5 . .
C16 C15 H15 118.5 . .
C17 C16 C15 120.3(4) . .
C17 C16 H16 119.8 . .
C15 C16 H16 119.8 . .
C16 C17 C18 119.4(5) . .
C16 C17 H17 120.3 . .
C18 C17 H17 120.3 . .
N4 C18 C17 119.6(4) . .
N4 C18 C13 120.8(4) . .
C17 C18 C13 119.7(4) . .
F3' P1 F3' 98.1(12) 2_655 .
F3' P1 F1 114.1(5) 2_655 .
F3' P1 F1 117.4(7) . .
F3' P1 F1 117.4(7) 2_655 2_655
F3' P1 F1 114.1(5) . 2_655
F1 P1 F1 97.1(8) . 2_655
F3' P1 F3 137.3(12) 2_655 .
F3' P1 F3 39.2(5) . .
F1 P1 F3 92.4(6) . .
F1 P1 F3 89.9(6) 2_655 .
F3' P1 F3 39.2(5) 2_655 2_655
F3' P1 F3 137.3(12) . 2_655
F1 P1 F3 89.9(6) . 2_655
F1 P1 F3 92.4(6) 2_655 2_655
F3 P1 F3 176.6(13) . 2_655
F3' P1 F2' 94.6(6) 2_655 .
F3' P1 F2' 91.4(6) . .
F1 P1 F2' 37.1(5) . .
F1 P1 F2' 133.7(9) 2_655 .
F3 P1 F2' 87.1(4) . .
F3 P1 F2' 93.2(4) 2_655 .
F3' P1 F2' 91.4(6) 2_655 2_655
F3' P1 F2' 94.6(6) . 2_655
F1 P1 F2' 133.7(9) . 2_655
F1 P1 F2' 37.1(5) 2_655 2_655
F3 P1 F2' 93.2(4) . 2_655
F3 P1 F2' 87.1(4) 2_655 2_655
F2' P1 F2' 170.7(12) . 2_655
F3' P1 F2 63.9(5) 2_655 2_655
F3' P1 F2 61.5(6) . 2_655
F1 P1 F2 177.0(6) . 2_655
F1 P1 F2 85.9(5) 2_655 2_655
F3 P1 F2 88.1(6) . 2_655
F3 P1 F2 89.5(6) 2_655 2_655
F2' P1 F2 140.0(9) . 2_655
F2' P1 F2 49.2(6) 2_655 2_655
F3' P1 F2 61.5(6) 2_655 .
F3' P1 F2 63.9(5) . .
F1 P1 F2 85.9(5) . .
F1 P1 F2 177.0(6) 2_655 .
F3 P1 F2 89.5(6) . .
F3 P1 F2 88.1(6) 2_655 .
F2' P1 F2 49.2(6) . .
F2' P1 F2 140.0(9) 2_655 .
F2 P1 F2 91.1(8) 2_655 .
F3' P1 F1' 85.3(7) 2_655 2_655
F3' P1 F1' 176.6(10) . 2_655
F1 P1 F1' 60.7(6) . 2_655
F1 P1 F1' 64.1(6) 2_655 2_655
F3 P1 F1' 137.4(11) . 2_655
F3 P1 F1' 46.1(6) 2_655 2_655
F2' P1 F1' 88.1(6) . 2_655
F2' P1 F1' 85.4(7) 2_655 2_655
F2 P1 F1' 120.6(7) 2_655 2_655
F2 P1 F1' 118.0(6) . 2_655
F3' P1 F1' 176.6(10) 2_655 .
F3' P1 F1' 85.3(7) . .
F1 P1 F1' 64.1(6) . .
F1 P1 F1' 60.7(6) 2_655 .
F3 P1 F1' 46.1(6) . .
F3 P1 F1' 137.4(11) 2_655 .
F2' P1 F1' 85.4(7) . .
F2' P1 F1' 88.1(6) 2_655 .
F2 P1 F1' 118.0(6) 2_655 .
F2 P1 F1' 120.6(7) . .
F1' P1 F1' 91.3(12) 2_655 .

loop_
_geom_bond_atom_site_label_1
_geom_bond_atom_site_label_2
_geom_bond_distance
_geom_bond_site_symmetry_2
Pd N1 2.028(3) .
Pd N1 2.028(3) 2_656
Pd N2 2.032(3) .
Pd N2 2.032(3) 2_656
N1 C1 1.355(5) .
N1 C12 1.359(5) .
N2 C10 1.336(5) .
N2 C11 1.367(5) .
N3 C6 1.315(5) .
N3 C13 1.349(6) .
N4 C5 1.324(5) .
N4 C18 1.347(5) .
C1 C2 1.374(5) .
C1 H1 0.9500 .
C2 C3 1.388(6) .
C2 H2 0.9500 .
C3 C4 1.407(5) .
C3 H3 0.9500 .
C4 C12 1.382(5) .
C4 C5 1.471(5) .
C5 C6 1.433(6) .
C6 C7 1.472(5) .
C7 C11 1.386(5) .
C7 C8 1.405(6) .
C8 C9 1.384(6) .
C8 H8 0.9500 .
C9 C10 1.400(6) .
C9 H9 0.9500 .
C10 H10 0.9500 .
C11 C12 1.442(6) .
C13 C18 1.430(7) .
C13 C14 1.438(6) .
C14 C15 1.358(6) .
C14 H14 0.9500 .
C15 C16 1.393(8) .
C15 H15 0.9500 .
C16 C17 1.379(7) .
C16 H16 0.9500 .
C17 C18 1.421(6) .
C17 H17 0.9500 .
P1 F3' 1.500(9) 2_655
P1 F3' 1.500(9) .
P1 F1 1.526(7) .
P1 F1 1.526(7) 2_655
P1 F3 1.571(6) .
P1 F3 1.571(6) 2_655
P1 F2' 1.577(8) .
P1 F2' 1.577(8) 2_655
P1 F2 1.590(6) 2_655
P1 F2 1.590(6) .
P1 F1' 1.605(9) 2_655
P1 F1' 1.605(9) .
